data_1565090
loop_
_publ_author_name
'Liu, Bin-Wen'
'Jiang, Xiao-Ming'
'Pei, Shao-Min'
'Chen, Wen-Fa'
'Yang, Long-Qi'
'Guo, Guo-Cong'

_publ_section_title
;
 Balanced infrared nonlinear optical performance achieved by modulating
 the covalency and ionicity distributions in the electron localization
 function map.
;
_journal_issue 12
_journal_name_full 'Materials horizons'
_journal_page_first 3394
_journal_page_last 3398
_journal_paper_doi 10.1039/d1mh01434j
_journal_volume 8
_journal_year 2021
_chemical_formula_moiety K2Ba3Li6Ga28S49
_chemical_formula_sum 'Ba3 Ga28 K2 Li6 S49'
_chemical_formula_weight 4054.96
_chemical_melting_point ?
_chemical_name_common K2Ba3Li6Ga28S49
_space_group_IT_number 185
_space_group_name_Hall 'P 6c -2'
_space_group_name_H-M_alt 'P 63 c m'
_symmetry_cell_setting hexagonal
_symmetry_space_group_name_H-M 'P 63 c m'
_atom_sites_solution_primary direct
_atom_sites_solution_secondary difmap
_audit_creation_method SHELXL-97
_audit_update_record
;
2019-06-17 deposited with the CCDC.	2021-10-08 downloaded from the CCDC.
;
_cell_angle_alpha 90.00
_cell_angle_beta 90.00
_cell_angle_gamma 120.00
_cell_formula_units_Z 2
_cell_length_a 19.2135(3)
_cell_length_b 19.2135(3)
_cell_length_c 12.0481(2)
_cell_measurement_reflns_used 15393
_cell_measurement_temperature 293(2)
_cell_measurement_theta_max 30.5110
_cell_measurement_theta_min 2.1510
_cell_volume 3851.79(11)
_computing_cell_refinement 'CrysAlisPro 1.171.39.23b (Rigaku OD, 2015)'
_computing_data_collection 'CrysAlisPro 1.171.39.23b (Rigaku OD, 2015)'
_computing_data_reduction 'CrysAlisPro 1.171.39.23b (Rigaku OD, 2015)'
_computing_publication_material 'SHELXL-97 (Sheldrick, 1997)'
_computing_structure_refinement 'SHELXL-97 (Sheldrick, 1997)'
_computing_structure_solution 'SHELXS-97 (Sheldrick, 1990)'
_diffrn_ambient_temperature 293(2)
_diffrn_detector_area_resol_mean 28.5714
_diffrn_measured_fraction_theta_full 0.997
_diffrn_measured_fraction_theta_max 0.997
_diffrn_measurement_device_type 'Rigaku Pilatus CCD'
_diffrn_measurement_method CCD_Profile_fitting
_diffrn_radiation_monochromator graphite
_diffrn_radiation_source 'fine-focus sealed tube'
_diffrn_radiation_type MoK\a
_diffrn_radiation_wavelength 0.71073
_diffrn_reflns_av_R_equivalents 0.0303
_diffrn_reflns_av_sigmaI/netI 0.0205
_diffrn_reflns_limit_h_max 23
_diffrn_reflns_limit_h_min -21
_diffrn_reflns_limit_k_max 17
_diffrn_reflns_limit_k_min -23
_diffrn_reflns_limit_l_max 14
_diffrn_reflns_limit_l_min -14
_diffrn_reflns_number 27621
_diffrn_reflns_theta_full 25.48
_diffrn_reflns_theta_max 25.48
_diffrn_reflns_theta_min 2.71
_exptl_absorpt_coefficient_mu 12.562
_exptl_absorpt_correction_T_max 1.00000
_exptl_absorpt_correction_T_min 0.62863
_exptl_absorpt_correction_type multi-scan
_exptl_crystal_colour colorless
_exptl_crystal_density_diffrn 3.496
_exptl_crystal_density_meas ?
_exptl_crystal_density_method 'not measured'
_exptl_crystal_description lamellar
_exptl_crystal_F_000 3752
_exptl_crystal_size_max 0.117
_exptl_crystal_size_mid 0.105
_exptl_crystal_size_min 0.068
_refine_diff_density_max 0.628
_refine_diff_density_min -0.659
_refine_diff_density_rms 0.098
_refine_ls_abs_structure_details 'Flack H D (1983), Acta Cryst. A39, 876-881'
_refine_ls_abs_structure_Flack -0.008(8)
_refine_ls_extinction_coef 0.000283(10)
_refine_ls_extinction_expression Fc^*^=kFc[1+0.001xFc^2^\l^3^/sin(2\q)]^-1/4^
_refine_ls_extinction_method SHELXL
_refine_ls_goodness_of_fit_ref 1.057
_refine_ls_matrix_type full
_refine_ls_number_parameters 146
_refine_ls_number_reflns 2525
_refine_ls_number_restraints 1
_refine_ls_restrained_S_all 1.057
_refine_ls_R_factor_all 0.0178
_refine_ls_R_factor_gt 0.0161
_refine_ls_shift/su_max 0.000
_refine_ls_shift/su_mean 0.000
_refine_ls_structure_factor_coef Fsqd
_refine_ls_weighting_details 'calc w=1/[\s^2^(Fo^2^)+(0.0128P)^2^+1.8898P] where P=(Fo^2^+2Fc^2^)/3'
_refine_ls_weighting_scheme calc
_refine_ls_wR_factor_gt 0.0333
_refine_ls_wR_factor_ref 0.0337
_reflns_number_gt 2411
_reflns_number_total 2525
_reflns_threshold_expression >2sigma(I)
_cod_data_source_file d1mh01434j2.cif
_cod_data_source_block K2Ba3Li6Ga28S49
_cod_depositor_comments
;
The following automatic conversions were performed:

data item '_chemical_melting_point' value 'not measured' was changed
to '?' -- the value is undefined or not given.

data item '_exptl_absorpt_correction_type' value 'Multi-scan' was
changed to 'multi-scan' in accordance with the
/home/data/users/saulius/crontab/automatic-downloads/rss-feeds/RSC/lib/dictionaries/cif_core.dic
dictionary named 'cif_core.dic' version 2.4.2 last updated on
2011-04-26.

data item '_symmetry_cell_setting' value 'Hexagonal' was changed to
'hexagonal' in accordance with the
/home/data/users/saulius/crontab/automatic-downloads/rss-feeds/RSC/lib/dictionaries/cif_core.dic
dictionary named 'cif_core.dic' version 2.4.2 last updated on
2011-04-26.

data item '_exptl_crystal_density_meas' value 'not measured' was
changed to '?' -- the value is perceived as not measured.

Automatic conversion script
Id: cif_fix_values 7556 2019-12-06 15:28:31Z antanas 

 Adding full bibliography for 1565090--1565092.cif.
;
_cod_original_cell_volume 3851.78(11)
_cod_original_sg_symbol_H-M P63cm
_cod_database_code 1565090

loop_
_symmetry_equiv_pos_as_xyz
'x, y, z'
'-y, x-y, z'
'-x+y, -x, z'
'-x, -y, z+1/2'
'y, -x+y, z+1/2'
'x-y, x, z+1/2'
'-y, -x, z+1/2'
'-x+y, y, z+1/2'
'x, x-y, z+1/2'
'y, x, z'
'x-y, -y, z'
'-x, -x+y, z'

loop_
_atom_site_label
_atom_site_type_symbol
_atom_site_fract_x
_atom_site_fract_y
_atom_site_fract_z
_atom_site_U_iso_or_equiv
_atom_site_adp_type
_atom_site_occupancy
_atom_site_symmetry_multiplicity
_atom_site_calc_flag
_atom_site_refinement_flags
_atom_site_disorder_assembly
_atom_site_disorder_group
K1 K 0.21509(2) 0.0000 0.76005(4) 0.02567(11) Uani 0.33 2 d SP . .
Ba1 Ba 0.21509(2) 0.0000 0.76005(4) 0.02567(11) Uani 0.67 2 d SP . .
K2 K 0.3333 0.6667 0.01389(6) 0.03074(15) Uani 0.50 3 d SP . .
Ba2 Ba 0.3333 0.6667 0.01389(6) 0.03074(15) Uani 0.50 3 d SP . .
Li1 Li 0.4433(3) 0.0000 0.0721(7) 0.0000(12) Uiso 1 2 d S . .
Li2B Li 0.2343(9) 0.0000 0.3760(18) 0.034(5) Uiso 0.50 2 d SP . .
Li2 Li 0.3162(7) 0.0000 0.3296(14) 0.015(3) Uiso 0.50 2 d SP . .
Ga1 Ga 0.336200(16) 0.444380(16) 0.06943(3) 0.00919(8) Uani 1 1 d . . .
Ga2 Ga 0.11721(2) 0.0000 0.06973(5) 0.00962(10) Uani 1 2 d S . .
Ga3 Ga 0.108740(17) 0.326180(16) 0.06915(3) 0.00940(8) Uani 1 1 d . . .
Ga4 Ga 0.219370(18) 0.446510(16) 0.31204(3) 0.00954(8) Uani 1 1 d . . .
Ga5 Ga 0.0000 0.0000 0.29825(6) 0.00939(19) Uani 1 6 d S . .
Ga6 Ga 0.112180(16) 0.549170(18) 0.32398(5) 0.00991(8) Uani 1 1 d . . .
S1 S 0.43776(5) 0.0000 0.26579(10) 0.0120(2) Uani 1 2 d S . .
S2 S 0.22879(4) 0.56199(4) 0.26295(8) 0.01406(19) Uani 1 1 d . . .
S3 S 0.11265(5) 0.0000 0.25650(11) 0.0248(3) Uani 1 2 d S . .
S4 S 0.12168(4) 0.32513(4) 0.25606(7) 0.01249(16) Uani 1 1 d . . .
S5 S 0.33589(4) 0.44585(4) 0.26326(7) 0.00852(18) Uani 1 1 d . . .
S6 S 0.32437(5) 0.0000 0.53008(10) 0.0116(2) Uani 1 2 d S . .
S7 S 0.22090(5) 0.44380(4) 0.00680(7) 0.00848(17) Uani 1 1 d . . .
S8 S 0.67370(5) 0.0000 0.49572(10) 0.0109(2) Uani 1 2 d S . .
S9 S 0.12276(4) 0.56065(4) 0.01224(6) 0.01139(17) Uani 1 1 d . . .
S10 S 0.0000 0.0000 -0.00042(15) 0.0066(3) Uani 1 6 d S . .
S11 S 0.11352(5) 0.21893(4) 0.00158(9) 0.0185(2) Uani 1 1 d . . .

loop_
_atom_site_aniso_label
_atom_site_aniso_U_11
_atom_site_aniso_U_22
_atom_site_aniso_U_33
_atom_site_aniso_U_23
_atom_site_aniso_U_13
_atom_site_aniso_U_12
K1 0.02864(17) 0.0197(2) 0.0257(2) 0.000 0.00284(17) 0.00986(10)
Ba1 0.02864(17) 0.0197(2) 0.0257(2) 0.000 0.00284(17) 0.00986(10)
K2 0.02749(19) 0.02749(19) 0.0373(4) 0.000 0.000 0.01375(9)
Ba2 0.02749(19) 0.02749(19) 0.0373(4) 0.000 0.000 0.01375(9)
Ga1 0.00954(15) 0.01002(16) 0.00783(17) 0.00022(15) 0.00007(17) 0.00476(13)
Ga2 0.00954(15) 0.0110(2) 0.0088(2) 0.000 0.0002(2) 0.00551(11)
Ga3 0.00865(15) 0.00998(15) 0.00869(17) 0.00008(17) -0.00002(16) 0.00400(12)
Ga4 0.01063(17) 0.00970(14) 0.00873(19) -0.00014(15) 0.00026(14) 0.00542(15)
Ga5 0.0101(2) 0.0101(2) 0.0081(5) 0.000 0.000 0.00503(11)
Ga6 0.01035(14) 0.01098(17) 0.00885(15) 0.00081(15) -0.00013(16) 0.00566(13)
S1 0.0130(4) 0.0084(5) 0.0132(6) 0.000 -0.0027(4) 0.0042(2)
S2 0.0135(4) 0.0130(4) 0.0176(4) 0.0058(3) 0.0051(4) 0.0080(3)
S3 0.0214(4) 0.0567(8) 0.0081(6) 0.000 -0.0007(4) 0.0283(4)
S4 0.0128(4) 0.0112(4) 0.0082(4) 0.0005(3) -0.0009(3) 0.0020(3)
S5 0.0087(4) 0.0102(4) 0.0062(4) -0.0006(3) 0.0000(3) 0.0044(3)
S6 0.0106(4) 0.0087(5) 0.0149(5) 0.000 -0.0042(4) 0.0043(3)
S7 0.0076(4) 0.0100(3) 0.0073(4) 0.0008(3) 0.0000(3) 0.0039(3)
S8 0.0110(4) 0.0088(5) 0.0123(5) 0.000 -0.0025(4) 0.0044(3)
S9 0.0176(4) 0.0108(4) 0.0083(4) -0.0014(3) -0.0007(4) 0.0089(3)
S10 0.0064(5) 0.0064(5) 0.0071(8) 0.000 0.000 0.0032(2)
S11 0.0151(4) 0.0097(4) 0.0281(5) -0.0007(4) 0.0112(4) 0.0043(3)

loop_
_atom_type_symbol
_atom_type_description
_atom_type_scat_dispersion_real
_atom_type_scat_dispersion_imag
_atom_type_scat_source
Li Li -0.0003 0.0001 'International Tables Vol C Tables 4.2.6.8 and 6.1.1.4'
S S 0.1246 0.1234 'International Tables Vol C Tables 4.2.6.8 and 6.1.1.4'
K K 0.2009 0.2494 'International Tables Vol C Tables 4.2.6.8 and 6.1.1.4'
Ga Ga 0.2307 1.6083 'International Tables Vol C Tables 4.2.6.8 and 6.1.1.4'
Ba Ba -0.3244 2.2819 'International Tables Vol C Tables 4.2.6.8 and 6.1.1.4'

loop_
_geom_angle_atom_site_label_1
_geom_angle_atom_site_label_2
_geom_angle_atom_site_label_3
_geom_angle
_geom_angle_site_symmetry_1
_geom_angle_site_symmetry_3
_geom_angle_publ_flag
S4 K1 S4 174.36(3) 5 9 ?
S4 K1 S6 87.721(16) 5 . ?
S4 K1 S6 87.721(16) 9 . ?
S4 K1 S8 89.025(16) 5 4_655 ?
S4 K1 S8 89.025(16) 9 4_655 ?
S6 K1 S8 105.88(2) . 4_655 ?
S4 K1 S3 124.25(2) 5 5 ?
S4 K1 S3 61.13(2) 9 5 ?
S6 K1 S3 120.33(3) . 5 ?
S8 K1 S3 121.45(3) 4_655 5 ?
S4 K1 S3 61.13(2) 5 6 ?
S4 K1 S3 124.25(2) 9 6 ?
S6 K1 S3 120.33(3) . 6 ?
S8 K1 S3 121.45(3) 4_655 6 ?
S3 K1 S3 63.13(3) 5 6 ?
S4 K1 S11 60.186(19) 5 10_556 ?
S4 K1 S11 123.13(2) 9 10_556 ?
S6 K1 S11 144.233(15) . 10_556 ?
S8 K1 S11 61.70(2) 4_655 10_556 ?
S3 K1 S11 92.49(2) 5 10_556 ?
S3 K1 S11 59.77(2) 6 10_556 ?
S4 K1 S11 123.13(2) 5 3_556 ?
S4 K1 S11 60.186(19) 9 3_556 ?
S6 K1 S11 144.233(15) . 3_556 ?
S8 K1 S11 61.70(2) 4_655 3_556 ?
S3 K1 S11 59.77(2) 5 3_556 ?
S3 K1 S11 92.49(2) 6 3_556 ?
S11 K1 S11 63.00(3) 10_556 3_556 ?
S4 K1 S11 118.30(2) 5 9 ?
S4 K1 S11 61.70(2) 9 9 ?
S6 K1 S11 58.79(2) . 9 ?
S8 K1 S11 145.702(16) 4_655 9 ?
S3 K1 S11 61.64(2) 5 9 ?
S3 K1 S11 91.26(3) 6 9 ?
S11 K1 S11 148.74(2) 10_556 9 ?
S11 K1 S11 111.031(5) 3_556 9 ?
S4 K1 S11 61.70(2) 5 5 ?
S4 K1 S11 118.30(2) 9 5 ?
S6 K1 S11 58.79(2) . 5 ?
S8 K1 S11 145.702(17) 4_655 5 ?
S3 K1 S11 91.26(3) 5 5 ?
S3 K1 S11 61.64(2) 6 5 ?
S11 K1 S11 111.031(5) 10_556 5 ?
S11 K1 S11 148.74(2) 3_556 5 ?
S11 K1 S11 56.67(3) 9 5 ?
S9 K2 S9 120.0 3_565 . ?
S9 K2 S9 120.0 3_565 2_665 ?
S9 K2 S9 120.0 . 2_665 ?
S9 K2 S2 61.443(19) 3_565 3_565 ?
S9 K2 S2 90.363(19) . 3_565 ?
S9 K2 S2 119.07(2) 2_665 3_565 ?
S9 K2 S2 119.07(2) 3_565 . ?
S9 K2 S2 61.443(19) . . ?
S9 K2 S2 90.363(19) 2_665 . ?
S2 K2 S2 57.63(2) 3_565 . ?
S9 K2 S2 90.362(19) 3_565 2_665 ?
S9 K2 S2 119.07(2) . 2_665 ?
S9 K2 S2 61.443(19) 2_665 2_665 ?
S2 K2 S2 57.63(2) 3_565 2_665 ?
S2 K2 S2 57.63(2) . 2_665 ?
S9 K2 S2 89.567(19) 3_565 9_564 ?
S9 K2 S2 61.135(18) . 9_564 ?
S9 K2 S2 118.43(2) 2_665 9_564 ?
S2 K2 S2 122.50(2) 3_565 9_564 ?
S2 K2 S2 122.58(2) . 9_564 ?
S2 K2 S2 179.79(2) 2_665 9_564 ?
S9 K2 S2 61.135(18) 3_565 7_664 ?
S9 K2 S2 118.43(2) . 7_664 ?
S9 K2 S2 89.567(19) 2_665 7_664 ?
S2 K2 S2 122.58(2) 3_565 7_664 ?
S2 K2 S2 179.79(2) . 7_664 ?
S2 K2 S2 122.50(2) 2_665 7_664 ?
S2 K2 S2 57.30(2) 9_564 7_664 ?
S9 K2 S2 118.43(2) 3_565 8_554 ?
S9 K2 S2 89.567(19) . 8_554 ?
S9 K2 S2 61.135(18) 2_665 8_554 ?
S2 K2 S2 179.79(2) 3_565 8_554 ?
S2 K2 S2 122.50(2) . 8_554 ?
S2 K2 S2 122.58(2) 2_665 8_554 ?
S2 K2 S2 57.30(2) 9_564 8_554 ?
S2 K2 S2 57.30(2) 7_664 8_554 ?
S9 K2 S7 59.475(16) 3_565 3_565 ?
S9 K2 S7 60.527(16) . 3_565 ?
S9 K2 S7 178.27(3) 2_665 3_565 ?
S2 K2 S7 62.327(19) 3_565 3_565 ?
S2 K2 S7 91.297(19) . 3_565 ?
S2 K2 S7 119.95(2) 2_665 3_565 ?
S2 K2 S7 60.174(18) 9_564 3_565 ?
S2 K2 S7 88.77(2) 7_664 3_565 ?
S2 K2 S7 117.47(2) 8_554 3_565 ?
S9 K2 S7 178.27(3) 3_565 . ?
S9 K2 S7 59.475(16) . . ?
S9 K2 S7 60.527(16) 2_665 . ?
S2 K2 S7 119.95(2) 3_565 . ?
S2 K2 S7 62.327(19) . . ?
S2 K2 S7 91.297(19) 2_665 . ?
S2 K2 S7 88.77(2) 9_564 . ?
S2 K2 S7 117.47(2) 7_664 . ?
S2 K2 S7 60.174(18) 8_554 . ?
S7 K2 S7 119.947(2) 3_565 . ?
S9 K2 S7 60.527(16) 3_565 2_665 ?
S9 K2 S7 178.27(3) . 2_665 ?
S9 K2 S7 59.475(16) 2_665 2_665 ?
S2 K2 S7 91.297(19) 3_565 2_665 ?
S2 K2 S7 119.95(2) . 2_665 ?
S2 K2 S7 62.327(19) 2_665 2_665 ?
S2 K2 S7 117.47(2) 9_564 2_665 ?
S2 K2 S7 60.174(18) 7_664 2_665 ?
S2 K2 S7 88.77(2) 8_554 2_665 ?
S7 K2 S7 119.947(1) 3_565 2_665 ?
S7 K2 S7 119.947(1) . 2_665 ?
S1 Li1 S9 108.6(2) . 10 ?
S1 Li1 S9 108.6(2) . 3 ?
S9 Li1 S9 115.3(3) 10 3 ?
S1 Li1 S8 109.6(2) . 4_654 ?
S9 Li1 S8 107.4(2) 10 4_654 ?
S9 Li1 S8 107.4(2) 3 4_654 ?
Li2 Li2B S6 66.6(9) . . ?
Li2 Li2B S4 66.3(6) . 3 ?
S6 Li2B S4 105.1(5) . 3 ?
Li2 Li2B S4 66.3(6) . 10 ?
S6 Li2B S4 105.1(5) . 10 ?
S4 Li2B S4 104.9(8) 3 10 ?
Li2 Li2B S11 130.8(6) . 5 ?
S6 Li2B S11 85.4(6) . 5 ?
S4 Li2B S11 162.9(7) 3 5 ?
S4 Li2B S11 84.84(11) 10 5 ?
Li2 Li2B S11 130.8(6) . 9 ?
S6 Li2B S11 85.4(6) . 9 ?
S4 Li2B S11 84.84(11) 3 9 ?
S4 Li2B S11 162.9(7) 10 9 ?
S11 Li2B S11 82.5(6) 5 9 ?
Li2 Li2B S3 128.8(13) . . ?
S6 Li2B S3 164.7(9) . . ?
S4 Li2B S3 84.0(5) 3 . ?
S4 Li2B S3 84.0(5) 10 . ?
S11 Li2B S3 83.1(5) 5 . ?
S11 Li2B S3 83.1(5) 9 . ?
Li2B Li2 S6 74.2(10) . . ?
Li2B Li2 S4 74.6(5) . 3 ?
S6 Li2 S4 113.0(4) . 3 ?
Li2B Li2 S4 74.6(5) . 10 ?
S6 Li2 S4 113.0(4) . 10 ?
S4 Li2 S4 113.3(6) 3 10 ?
Li2B Li2 S1 178.6(12) . . ?
S6 Li2 S1 104.5(5) . . ?
S4 Li2 S1 106.0(4) 3 . ?
S4 Li2 S1 106.0(4) 10 . ?
S9 Ga1 S6 123.62(4) 2_665 6_554 ?
S9 Ga1 S7 105.26(3) 2_665 . ?
S6 Ga1 S7 108.50(3) 6_554 . ?
S9 Ga1 S5 107.53(3) 2_665 . ?
S6 Ga1 S5 102.91(4) 6_554 . ?
S7 Ga1 S5 108.36(3) . . ?
S11 Ga2 S11 115.50(6) 3 10 ?
S11 Ga2 S3 112.48(3) 3 . ?
S11 Ga2 S3 112.48(3) 10 . ?
S11 Ga2 S10 103.47(4) 3 . ?
S11 Ga2 S10 103.47(4) 10 . ?
S3 Ga2 S10 108.34(5) . . ?
S11 Ga3 S4 107.16(4) . . ?
S11 Ga3 S8 108.52(4) . 5_564 ?
S4 Ga3 S8 119.49(4) . 5_564 ?
S11 Ga3 S7 109.16(3) . . ?
S4 Ga3 S7 106.03(3) . . ?
S8 Ga3 S7 106.16(3) 5_564 . ?
S2 Ga4 S4 124.59(4) . . ?
S2 Ga4 S5 110.00(3) . . ?
S4 Ga4 S5 103.06(3) . . ?
S2 Ga4 S7 107.47(3) . 8 ?
S4 Ga4 S7 107.19(3) . 8 ?
S5 Ga4 S7 102.37(3) . 8 ?
S3 Ga5 S3 115.03(3) 3 . ?
S3 Ga5 S3 115.03(3) 3 2 ?
S3 Ga5 S3 115.03(3) . 2 ?
S3 Ga5 S10 103.08(4) 3 4 ?
S3 Ga5 S10 103.08(4) . 4 ?
S3 Ga5 S10 103.08(4) 2 4 ?
S2 Ga6 S1 115.34(4) . 2 ?
S2 Ga6 S9 106.46(3) . 9_565 ?
S1 Ga6 S9 113.75(4) 2 9_565 ?
S2 Ga6 S5 106.29(3) . 3_565 ?
S1 Ga6 S5 109.71(4) 2 3_565 ?
S9 Ga6 S5 104.48(3) 9_565 3_565 ?
Ga6 S1 Ga6 111.40(5) 10 3 ?
Ga6 S1 Li1 106.76(8) 10 . ?
Ga6 S1 Li1 106.76(8) 3 . ?
Ga6 S1 Li2 110.48(18) 10 . ?
Ga6 S1 Li2 110.48(18) 3 . ?
Li1 S1 Li2 110.8(4) . . ?
Ga4 S2 Ga6 102.99(3) . . ?
Ga4 S2 K2 121.60(3) . . ?
Ga6 S2 K2 125.32(3) . . ?
Ga4 S2 Ba2 94.48(3) . 7_665 ?
Ga6 S2 Ba2 91.91(3) . 7_665 ?
K2 S2 Ba2 112.569(19) . 7_665 ?
Ga4 S2 K2 94.48(3) . 7_665 ?
Ga6 S2 K2 91.91(3) . 7_665 ?
K2 S2 K2 112.569(19) . 7_665 ?
Ba2 S2 K2 0.000(13) 7_665 7_665 ?
Ga5 S3 Ga2 105.31(5) . . ?
Ga5 S3 Li2B 135.3(4) . . ?
Ga2 S3 Li2B 119.4(4) . . ?
Ga5 S3 Ba1 88.316(17) . 6_554 ?
Ga2 S3 Ba1 90.74(2) . 6_554 ?
Li2B S3 Ba1 90.98(2) . 6_554 ?
Ga5 S3 K1 88.316(17) . 5_554 ?
Ga2 S3 K1 90.74(2) . 5_554 ?
Li2B S3 K1 90.98(2) . 5_554 ?
Ba1 S3 K1 176.57(4) 6_554 5_554 ?
Ga5 S3 K1 88.316(17) . 6_554 ?
Ga2 S3 K1 90.74(2) . 6_554 ?
Li2B S3 K1 90.98(2) . 6_554 ?
Ba1 S3 K1 0.000(16) 6_554 6_554 ?
K1 S3 K1 176.57(4) 5_554 6_554 ?
Ga5 S3 Ba1 88.316(17) . 5_554 ?
Ga2 S3 Ba1 90.74(2) . 5_554 ?
Li2B S3 Ba1 90.98(2) . 5_554 ?
Ba1 S3 Ba1 176.57(4) 6_554 5_554 ?
K1 S3 Ba1 0.000(17) 5_554 5_554 ?
K1 S3 Ba1 176.57(4) 6_554 5_554 ?
Ga4 S4 Ga3 109.13(4) . . ?
Ga4 S4 Li2 103.9(3) . 2 ?
Ga3 S4 Li2 104.9(4) . 2 ?
Ga4 S4 Li2B 123.0(4) . 2 ?
Ga3 S4 Li2B 120.1(4) . 2 ?
Li2 S4 Li2B 39.1(5) 2 2 ?
Ga4 S4 K1 102.43(3) . 6_554 ?
Ga3 S4 K1 96.56(3) . 6_554 ?
Li2 S4 K1 138.0(3) 2 6_554 ?
Li2B S4 K1 98.9(4) 2 6_554 ?
Ga4 S4 Ba1 102.43(3) . 6_554 ?
Ga3 S4 Ba1 96.56(3) . 6_554 ?
Li2 S4 Ba1 138.0(3) 2 6_554 ?
Li2B S4 Ba1 98.9(4) 2 6_554 ?
K1 S4 Ba1 0.000(17) 6_554 6_554 ?
Ga4 S5 Ga1 105.16(3) . . ?
Ga4 S5 Ga6 111.31(3) . 2_665 ?
Ga1 S5 Ga6 108.45(3) . 2_665 ?
Ga1 S6 Ga1 106.16(5) 5 9 ?
Ga1 S6 Li2 104.29(18) 5 . ?
Ga1 S6 Li2 104.29(18) 9 . ?
Ga1 S6 Li2B 122.53(14) 5 . ?
Ga1 S6 Li2B 122.53(14) 9 . ?
Li2 S6 Li2B 39.3(6) . . ?
Ga1 S6 K1 99.90(3) 5 . ?
Ga1 S6 K1 99.90(3) 9 . ?
Li2 S6 K1 139.1(3) . . ?
Li2B S6 K1 99.8(4) . . ?
Ga3 S7 Ga1 108.37(3) . . ?
Ga3 S7 Ga4 110.81(3) . 8_554 ?
Ga1 S7 Ga4 106.56(3) . 8_554 ?
Ga3 S7 K2 146.44(3) . . ?
Ga1 S7 K2 89.06(2) . . ?
Ga4 S7 K2 90.21(2) 8_554 . ?
Ga3 S8 Ga3 105.71(5) 6_655 7_655 ?
Ga3 S8 Li1 106.21(11) 6_655 4_655 ?
Ga3 S8 Li1 106.21(11) 7_655 4_655 ?
Ga3 S8 Ba1 91.95(3) 6_655 4_654 ?
Ga3 S8 Ba1 91.95(3) 7_655 4_654 ?
Li1 S8 Ba1 149.23(19) 4_655 4_654 ?
Ga3 S8 K1 91.95(3) 6_655 4_654 ?
Ga3 S8 K1 91.95(3) 7_655 4_654 ?
Li1 S8 K1 149.23(19) 4_655 4_654 ?
Ba1 S8 K1 0.000(14) 4_654 4_654 ?
Ga1 S9 Ga6 103.66(3) 3_565 9_564 ?
Ga1 S9 Li1 103.73(13) 3_565 2 ?
Ga6 S9 Li1 105.09(19) 9_564 2 ?
Ga1 S9 K2 95.89(2) 3_565 . ?
Ga6 S9 K2 94.74(3) 9_564 . ?
Li1 S9 K2 147.64(13) 2 . ?
Ga2 S10 Ga2 108.35(5) 3 . ?
Ga2 S10 Ga2 108.35(5) 3 2 ?
Ga2 S10 Ga2 108.35(5) . 2 ?
Ga2 S10 Ga5 110.57(5) 3 4_554 ?
Ga2 S10 Ga5 110.57(5) . 4_554 ?
Ga2 S10 Ga5 110.57(5) 2 4_554 ?
Ga2 S11 Ga3 101.44(4) 2 . ?
Ga2 S11 Li2B 136.2(3) 2 6_554 ?
Ga3 S11 Li2B 122.3(3) . 6_554 ?
Ga2 S11 K1 87.87(3) 2 2_554 ?
Ga3 S11 K1 90.54(3) . 2_554 ?
Li2B S11 K1 91.6(4) 6_554 2_554 ?
Ga2 S11 Ba1 87.87(3) 2 2_554 ?
Ga3 S11 Ba1 90.54(3) . 2_554 ?
Li2B S11 Ba1 91.6(4) 6_554 2_554 ?
K1 S11 Ba1 0.000(14) 2_554 2_554 ?
Ga2 S11 Ba1 88.12(3) 2 6_554 ?
Ga3 S11 Ba1 88.70(3) . 6_554 ?
Li2B S11 Ba1 92.4(4) 6_554 6_554 ?
K1 S11 Ba1 175.68(3) 2_554 6_554 ?
Ba1 S11 Ba1 175.68(3) 2_554 6_554 ?
Ga2 S11 K1 88.12(3) 2 6_554 ?
Ga3 S11 K1 88.70(3) . 6_554 ?
Li2B S11 K1 92.4(4) 6_554 6_554 ?
K1 S11 K1 175.68(3) 2_554 6_554 ?
Ba1 S11 K1 175.68(3) 2_554 6_554 ?
Ba1 S11 K1 0.000(14) 6_554 6_554 ?

loop_
_geom_bond_atom_site_label_1
_geom_bond_atom_site_label_2
_geom_bond_distance
_geom_bond_site_symmetry_2
_geom_bond_publ_flag
K1 S4 3.3894(9) 5 ?
K1 S4 3.3894(8) 9 ?
K1 S6 3.4764(12) . ?
K1 S8 3.5535(12) 4_655 ?
K1 S3 3.5806(3) 5 ?
K1 S3 3.5806(3) 6 ?
K1 S11 3.6152(11) 10_556 ?
K1 S11 3.6152(11) 3_556 ?
K1 S11 3.6953(11) 9 ?
K1 S11 3.6953(11) 5 ?
K2 S9 3.5039(7) 3_565 ?
K2 S9 3.5039(7) . ?
K2 S9 3.5039(7) 2_665 ?
K2 S2 3.6116(10) 3_565 ?
K2 S2 3.6116(10) . ?
K2 S2 3.6116(10) 2_665 ?
K2 S2 3.6305(11) 9_564 ?
K2 S2 3.6305(11) 7_664 ?
K2 S2 3.6305(11) 8_554 ?
K2 S7 3.7094(6) 3_565 ?
K2 S7 3.7094(6) . ?
K2 S7 3.7094(6) 2_665 ?
Li1 S1 2.336(8) . ?
Li1 S9 2.418(3) 10 ?
Li1 S9 2.418(3) 3 ?
Li1 S8 2.430(6) 4_654 ?
Li2B Li2 1.67(2) . ?
Li2B S6 2.54(2) . ?
Li2B S4 2.554(13) 3 ?
Li2B S4 2.554(13) 10 ?
Li2B S11 2.659(15) 5 ?
Li2B S11 2.659(15) 9 ?
Li2B S3 2.745(19) . ?
Li2 S6 2.421(16) . ?
Li2 S4 2.424(8) 3 ?
Li2 S4 2.424(8) 10 ?
Li2 S1 2.460(14) . ?
Ga1 S9 2.2442(8) 2_665 ?
Ga1 S6 2.2515(7) 6_554 ?
Ga1 S7 2.3350(9) . ?
Ga1 S5 2.3355(9) . ?
Ga2 S11 2.2335(8) 3 ?
Ga2 S11 2.2335(8) 10 ?
Ga2 S3 2.2519(13) . ?
Ga2 S10 2.4054(8) . ?
Ga3 S11 2.2598(8) . ?
Ga3 S4 2.2668(10) . ?
Ga3 S8 2.2699(7) 5_564 ?
Ga3 S7 2.3335(8) . ?
Ga4 S2 2.2145(8) . ?
Ga4 S4 2.2449(7) . ?
Ga4 S5 2.3208(7) . ?
Ga4 S7 2.3488(10) 8 ?
Ga5 S3 2.2221(11) 3 ?
Ga5 S3 2.2221(11) . ?
Ga5 S3 2.2221(11) 2 ?
Ga5 S10 2.4256(19) 4 ?
Ga6 S2 2.2515(8) . ?
Ga6 S1 2.2595(7) 2 ?
Ga6 S9 2.2797(9) 9_565 ?
Ga6 S5 2.3470(8) 3_565 ?
S1 Ga6 2.2595(7) 10 ?
S1 Ga6 2.2595(7) 3 ?
S2 Ba2 3.6305(11) 7_665 ?
S2 K2 3.6305(11) 7_665 ?
S3 Ba1 3.5806(3) 6_554 ?
S3 K1 3.5806(3) 5_554 ?
S3 K1 3.5806(3) 6_554 ?
S3 Ba1 3.5806(3) 5_554 ?
S4 Li2 2.424(8) 2 ?
S4 Li2B 2.554(13) 2 ?
S4 K1 3.3894(8) 6_554 ?
S4 Ba1 3.3894(8) 6_554 ?
S5 Ga6 2.3470(8) 2_665 ?
S6 Ga1 2.2515(7) 5 ?
S6 Ga1 2.2515(7) 9 ?
S7 Ga4 2.3488(10) 8_554 ?
S8 Ga3 2.2699(7) 6_655 ?
S8 Ga3 2.2699(7) 7_655 ?
S8 Li1 2.430(6) 4_655 ?
S8 Ba1 3.5535(12) 4_654 ?
S8 K1 3.5535(12) 4_654 ?
S9 Ga1 2.2442(8) 3_565 ?
S9 Ga6 2.2797(9) 9_564 ?
S9 Li1 2.418(3) 2 ?
S10 Ga2 2.4054(8) 3 ?
S10 Ga2 2.4054(8) 2 ?
S10 Ga5 2.4256(19) 4_554 ?
S11 Ga2 2.2335(8) 2 ?
S11 Li2B 2.659(15) 6_554 ?
S11 K1 3.6152(11) 2_554 ?
S11 Ba1 3.6152(11) 2_554 ?
S11 Ba1 3.6953(11) 6_554 ?
S11 K1 3.6953(11) 6_554 ?
